data_7702085
loop_
_publ_author_name
'Fan, Louie'
'Stephan, Douglas W.'

_publ_section_title
;
 PNPCB heterocycles via thermal and Lewis acid catalyzed
 trans-hydroborations.
;
_journal_issue 22
_journal_name_full 'Dalton transactions (Cambridge, England : 2003)'
_journal_page_first 9229
_journal_page_last 9234
_journal_paper_doi 10.1039/c6dt01659f
_journal_volume 45
_journal_year 2016
_chemical_formula_moiety 'C22 H46 B N P2'
_chemical_formula_sum 'C22 H46 B N P2'
_chemical_formula_weight 397.39
_space_group_crystal_system triclinic
_space_group_IT_number 2
_space_group_name_Hall '-P 1'
_space_group_name_H-M_alt 'P -1'
_symmetry_Int_Tables_number 2
_audit_creation_date 2015-11-08
_audit_creation_method
;
Olex2 1.2
(compiled 2015.09.30 svn.r3233 for OlexSys, GUI svn.r5103)
;
_audit_update_record
;
2016-04-25 deposited with the CCDC.
2016-05-06 downloaded from the CCDC.
;
_cell_angle_alpha 86.080(5)
_cell_angle_beta 78.918(4)
_cell_angle_gamma 65.594(4)
_cell_formula_units_Z 2
_cell_length_a 8.3977(8)
_cell_length_b 9.8974(8)
_cell_length_c 17.1444(14)
_cell_measurement_temperature 150(2)
_cell_volume 1273.3(2)
_computing_molecular_graphics 'Olex2 (Dolomanov et al., 2009)'
_computing_publication_material 'Olex2 (Dolomanov et al., 2009)'
_computing_structure_refinement 'olex2.refine (Bourhis et al., 2015)'
_computing_structure_solution 'SHELXS-97 (Sheldrick, 2008)'
_diffrn_ambient_temperature 149.7
_diffrn_measured_fraction_theta_full 0.9870
_diffrn_measured_fraction_theta_max 0.9832
_diffrn_measurement_device_type 'Bruker APEX-II CCD'
_diffrn_measurement_method '\f and \w scans'
_diffrn_radiation_monochromator graphite
_diffrn_radiation_type 'Mo K\a'
_diffrn_radiation_wavelength 0.71073
_diffrn_reflns_av_R_equivalents 0.0348
_diffrn_reflns_av_unetI/netI 0.0350
_diffrn_reflns_limit_h_max 10
_diffrn_reflns_limit_h_min -10
_diffrn_reflns_limit_k_max 12
_diffrn_reflns_limit_k_min -12
_diffrn_reflns_limit_l_max 22
_diffrn_reflns_limit_l_min -22
_diffrn_reflns_number 21500
_diffrn_reflns_theta_full 27.6212
_diffrn_reflns_theta_max 27.62
_diffrn_reflns_theta_min 2.26
_exptl_absorpt_coefficient_mu 0.177
_exptl_absorpt_correction_T_max 0.7456
_exptl_absorpt_correction_T_min 0.6831
_exptl_absorpt_correction_type multi-scan
_exptl_absorpt_process_details
;
SADABS-2008/1 (Bruker,2008) was used for absorption correction.
wR2(int) was 0.0590 before and 0.0466 after correction.
The Ratio of minimum to maximum transmission is 0.9162.
The \l/2 correction factor is 0.0015.
;
_exptl_crystal_colour colourless
_exptl_crystal_colour_primary colourless
_exptl_crystal_density_diffrn 1.0364
_exptl_crystal_density_method 'not measured'
_exptl_crystal_description Block
_exptl_crystal_F_000 440.5301
_exptl_crystal_size_max 0.5
_exptl_crystal_size_mid 0.5
_exptl_crystal_size_min 0.3
_refine_diff_density_max 0.3371
_refine_diff_density_min -0.2874
_refine_diff_density_rms 0.0547
_refine_ls_d_res_high 0.7665
_refine_ls_d_res_low 9.0123
_refine_ls_goodness_of_fit_ref 1.0571
_refine_ls_hydrogen_treatment mixed
_refine_ls_matrix_type full
_refine_ls_number_constraints 61
_refine_ls_number_parameters 256
_refine_ls_number_reflns 5791
_refine_ls_number_restraints 0
_refine_ls_restrained_S_all 1.0571
_refine_ls_R_factor_all 0.0454
_refine_ls_R_factor_gt 0.0351
_refine_ls_shift/su_max 0.0000
_refine_ls_shift/su_mean 0.0000
_refine_ls_structure_factor_coef Fsqd
_refine_ls_weighting_details 'w=1/[\s^2^(Fo^2^)+(0.0356P)^2^+0.4135P] where P=(Fo^2^+2Fc^2^)/3'
_refine_ls_weighting_scheme calc
_refine_ls_wR_factor_gt 0.0843
_refine_ls_wR_factor_ref 0.0904
_reflns_Friedel_coverage 0.0
_reflns_limit_h_max 10
_reflns_limit_h_min -10
_reflns_limit_k_max 12
_reflns_limit_k_min -12
_reflns_limit_l_max 22
_reflns_limit_l_min 0
_reflns_number_gt 4840
_reflns_number_total 5791
_reflns_threshold_expression I>=2u(I)
_cod_data_source_file c6dt01659f2.cif
_cod_data_source_block LF006_0m
_cod_database_code 7702085
_olex2_refinement_description
;
1. Fixed Uiso
 At 1.2 times of:
  All C(H) groups, All C(H,H) groups
 At 1.5 times of:
  All C(H,H,H) groups
2.a Ternary CH refined with riding coordinates:
 C2(H2), C5(H5), C10(H10)
2.b Secondary CH2 refined with riding coordinates:
 C6(H6a,H6b), C7(H7a,H7b), C8(H8a,H8b), C12(H12a,H12b), C13(H13a,H13b)
2.c Idealised Me refined as rotating group:
 C1(H1a,H1b,H1c), C9(H9a,H9b,H9c), C11(H11a,H11b,H11c), C15(H15a,H15b,H15c),
 C16(H16a,H16b,H16c), C17(H17a,H17b,H17c), C19(H19a,H19b,H19c), C20(H20a,H20b,
 H20c), C21(H21a,H21b,H21c), C22(H22a,H22b,H22c)
;
_olex2_submission_special_instructions 'No special instructions were received'

loop_
_space_group_symop_id
_space_group_symop_operation_xyz
1 x,y,z
2 -x,-y,-z

loop_
_atom_site_label
_atom_site_type_symbol
_atom_site_fract_x
_atom_site_fract_y
_atom_site_fract_z
_atom_site_U_iso_or_equiv
_atom_site_adp_type
_atom_site_occupancy
_atom_site_refinement_flags_posn
P1 P 0.33865(4) 0.55877(4) 0.275341(19) 0.01788(9) Uani 1.000000 .
P2 P 0.38165(4) 0.24281(3) 0.316572(18) 0.01487(9) Uani 1.000000 .
N1 N 0.40200(14) 0.39253(11) 0.31111(6) 0.0187(2) Uani 1.000000 .
C1 C 0.3296(3) 0.67006(19) 0.42074(9) 0.0416(4) Uani 1.000000 .
H1a H 0.3555(13) 0.5721(2) 0.4446(2) 0.0624(6) Uiso 1.000000 GR
H1b H 0.3702(12) 0.7271(12) 0.45053(19) 0.0624(6) Uiso 1.000000 GR
H1c H 0.2013(3) 0.7228(12) 0.42248(10) 0.0624(6) Uiso 1.000000 GR
C2 C 0.42662(19) 0.65162(15) 0.33404(8) 0.0255(3) Uani 1.000000 .
H2 H 0.40131(19) 0.75305(15) 0.31186(8) 0.0306(4) Uiso 1.000000 R
C3 C 0.28718(17) 0.20752(15) 0.24108(8) 0.0214(3) Uani 1.000000 .
C4 C 0.21952(18) 0.18998(15) 0.18931(8) 0.0233(3) Uani 1.000000 .
C5 C 0.13954(18) 0.17567(17) 0.12300(8) 0.0258(3) Uani 1.000000 .
H5 H 0.07678(18) 0.10895(17) 0.13975(8) 0.0309(4) Uiso 1.000000 R
C6 C 0.0030(2) 0.32696(19) 0.10251(9) 0.0368(4) Uani 1.000000 .
H6a H -0.0920(2) 0.36812(19) 0.14948(9) 0.0441(5) Uiso 1.000000 R
H6b H 0.0615(2) 0.39628(19) 0.08869(9) 0.0441(5) Uiso 1.000000 R
C7 C -0.0791(2) 0.3136(2) 0.03272(10) 0.0496(5) Uani 1.000000 .
H7a H -0.1479(2) 0.2525(2) 0.04851(10) 0.0595(6) Uiso 1.000000 R
H7b H -0.1620(2) 0.4134(2) 0.01889(10) 0.0595(6) Uiso 1.000000 R
C8 C 0.0633(3) 0.2433(3) -0.03951(10) 0.0557(6) Uani 1.000000 .
H8a H 0.0070(3) 0.2303(3) -0.08250(10) 0.0668(7) Uiso 1.000000 R
H8b H 0.1230(3) 0.3101(3) -0.05899(10) 0.0668(7) Uiso 1.000000 R
C9 C 0.4630(3) 0.69455(19) 0.14152(11) 0.0467(5) Uani 1.000000 .
H9a H 0.5307(14) 0.6807(3) 0.0871(3) 0.0701(7) Uiso 1.000000 GR
H9b H 0.3393(3) 0.7635(5) 0.1414(7) 0.0701(7) Uiso 1.000000 GR
H9c H 0.5153(16) 0.7352(7) 0.1751(5) 0.0701(7) Uiso 1.000000 GR
C10 C 0.46905(19) 0.54475(16) 0.17427(8) 0.0256(3) Uani 1.000000 .
H10 H 0.59581(19) 0.47889(16) 0.17673(8) 0.0307(4) Uiso 1.000000 R
C11 C 0.6275(2) 0.57098(18) 0.32938(11) 0.0394(4) Uani 1.000000 .
H11a H 0.6664(3) 0.6212(8) 0.3642(5) 0.0591(6) Uiso 1.000000 GR
H11b H 0.6572(3) 0.4682(4) 0.3465(7) 0.0591(6) Uiso 1.000000 GR
H11c H 0.6877(2) 0.5718(11) 0.27450(17) 0.0591(6) Uiso 1.000000 GR
C12 C 0.2831(2) 0.10591(18) 0.04998(9) 0.0322(4) Uani 1.000000 .
H12a H 0.3518(2) 0.16726(18) 0.03460(9) 0.0386(4) Uiso 1.000000 R
H12b H 0.3662(2) 0.00579(18) 0.06334(9) 0.0386(4) Uiso 1.000000 R
C13 C 0.2002(2) 0.0941(2) -0.01992(10) 0.0497(5) Uani 1.000000 .
H13a H 0.1431(2) 0.0237(2) -0.00661(10) 0.0596(6) Uiso 1.000000 R
H13b H 0.2950(2) 0.0544(2) -0.06715(10) 0.0596(6) Uiso 1.000000 R
C14 C 0.22682(18) 0.23378(15) 0.40789(8) 0.0219(3) Uani 1.000000 .
C15 C 0.0479(2) 0.3613(2) 0.40096(10) 0.0441(5) Uani 1.000000 .
H15a H -0.0392(5) 0.3663(9) 0.4491(3) 0.0661(7) Uiso 1.000000 GR
H15b H 0.0622(4) 0.4550(3) 0.3948(8) 0.0661(7) Uiso 1.000000 GR
H15c H 0.0061(8) 0.3441(7) 0.3546(4) 0.0661(7) Uiso 1.000000 GR
C16 C 0.2032(2) 0.08771(18) 0.41574(10) 0.0387(4) Uani 1.000000 .
H16a H 0.3130(6) 0.0071(3) 0.4267(7) 0.0580(6) Uiso 1.000000 GR
H16b H 0.1051(10) 0.0965(5) 0.4595(5) 0.0580(6) Uiso 1.000000 GR
H16c H 0.1763(15) 0.0661(7) 0.3661(3) 0.0580(6) Uiso 1.000000 GR
C17 C 0.2881(2) 0.2602(2) 0.48178(8) 0.0389(4) Uani 1.000000 .
H17a H 0.3099(15) 0.3505(7) 0.4750(3) 0.0583(6) Uiso 1.000000 GR
H17b H 0.1956(7) 0.2715(13) 0.52857(14) 0.0583(6) Uiso 1.000000 GR
H17c H 0.3979(9) 0.1754(6) 0.4890(4) 0.0583(6) Uiso 1.000000 GR
C18 C 0.60774(17) 0.09012(14) 0.30268(8) 0.0203(3) Uani 1.000000 .
C19 C 0.6055(2) -0.06306(16) 0.29794(12) 0.0405(4) Uani 1.000000 .
H19a H 0.7272(3) -0.1372(3) 0.2816(7) 0.0607(6) Uiso 1.000000 GR
H19b H 0.5547(15) -0.0887(6) 0.3502(2) 0.0607(6) Uiso 1.000000 GR
H19c H 0.5331(13) -0.0613(4) 0.2590(5) 0.0607(6) Uiso 1.000000 GR
C20 C 0.7072(2) 0.11971(17) 0.22323(9) 0.0356(4) Uani 1.000000 .
H20a H 0.7182(13) 0.2138(6) 0.2267(2) 0.0534(6) Uiso 1.000000 GR
H20b H 0.8259(6) 0.0389(6) 0.2112(3) 0.0534(6) Uiso 1.000000 GR
H20c H 0.6410(8) 0.1254(12) 0.18097(14) 0.0534(6) Uiso 1.000000 GR
C21 C 0.7053(2) 0.09399(19) 0.36865(10) 0.0404(4) Uani 1.000000 .
H21a H 0.6501(10) 0.0655(13) 0.41901(17) 0.0607(6) Uiso 1.000000 GR
H21b H 0.8303(4) 0.0244(10) 0.3554(4) 0.0607(6) Uiso 1.000000 GR
H21c H 0.6979(14) 0.1945(4) 0.3738(5) 0.0607(6) Uiso 1.000000 GR
C22 C 0.4068(2) 0.47121(19) 0.11791(9) 0.0353(4) Uani 1.000000 .
H22a H 0.2842(6) 0.5354(6) 0.1126(5) 0.0530(6) Uiso 1.000000 GR
H22b H 0.4841(9) 0.4558(12) 0.0657(2) 0.0530(6) Uiso 1.000000 GR
H22c H 0.4124(14) 0.3754(6) 0.1394(3) 0.0530(6) Uiso 1.000000 GR
B1 B 0.0906(2) 0.6752(2) 0.27428(12) 0.0344(4) Uani 1.000000 .
H1d H 0.021(2) 0.6934(19) 0.3375(11) 0.047(5) Uiso 1.000000 .
H1e H 0.082(2) 0.780(2) 0.2452(11) 0.055(6) Uiso 1.000000 .
H1f H 0.044(3) 0.612(2) 0.2412(12) 0.057(6) Uiso 1.000000 .

loop_
_atom_site_aniso_label
_atom_site_aniso_U_11
_atom_site_aniso_U_22
_atom_site_aniso_U_33
_atom_site_aniso_U_12
_atom_site_aniso_U_13
_atom_site_aniso_U_23
P1 0.01625(17) 0.01470(16) 0.02058(17) -0.00483(13) -0.00318(12) 0.00370(12)
P2 0.01535(16) 0.01441(16) 0.01451(15) -0.00540(12) -0.00387(12) 0.00133(12)
N1 0.0213(5) 0.0154(5) 0.0197(5) -0.0069(4) -0.0063(4) 0.0023(4)
C1 0.0630(12) 0.0395(9) 0.0298(8) -0.0294(9) -0.0039(8) -0.0063(7)
C2 0.0315(8) 0.0165(6) 0.0309(7) -0.0124(6) -0.0060(6) 0.0017(5)
C3 0.0212(7) 0.0228(7) 0.0210(6) -0.0096(5) -0.0045(5) 0.0019(5)
C4 0.0213(7) 0.0266(7) 0.0232(7) -0.0113(6) -0.0030(5) 0.0002(5)
C5 0.0232(7) 0.0360(8) 0.0229(7) -0.0158(6) -0.0063(5) -0.0012(6)
C6 0.0235(8) 0.0464(10) 0.0337(8) -0.0037(7) -0.0117(6) -0.0070(7)
C7 0.0321(9) 0.0689(13) 0.0398(10) -0.0059(9) -0.0204(8) -0.0047(9)
C8 0.0464(11) 0.0861(15) 0.0294(9) -0.0159(10) -0.0201(8) -0.0026(9)
C9 0.0632(12) 0.0390(10) 0.0388(9) -0.0289(9) 0.0032(8) 0.0134(8)
C10 0.0247(7) 0.0274(7) 0.0229(7) -0.0110(6) -0.0018(5) 0.0066(6)
C11 0.0355(9) 0.0330(9) 0.0585(11) -0.0177(7) -0.0199(8) -0.0009(8)
C12 0.0283(8) 0.0388(9) 0.0259(7) -0.0083(7) -0.0063(6) -0.0075(6)
C13 0.0443(10) 0.0690(13) 0.0315(9) -0.0144(9) -0.0100(8) -0.0194(9)
C14 0.0233(7) 0.0215(6) 0.0191(6) -0.0091(5) -0.0006(5) 0.0031(5)
C15 0.0239(8) 0.0446(10) 0.0419(9) -0.0010(7) 0.0097(7) 0.0124(8)
C16 0.0496(10) 0.0370(9) 0.0351(9) -0.0291(8) 0.0052(7) 0.0020(7)
C17 0.0527(10) 0.0507(10) 0.0176(7) -0.0279(9) 0.0000(7) -0.0016(7)
C18 0.0167(6) 0.0148(6) 0.0268(7) -0.0041(5) -0.0042(5) 0.0018(5)
C19 0.0255(8) 0.0159(7) 0.0761(13) -0.0053(6) -0.0072(8) -0.0001(7)
C20 0.0234(7) 0.0321(8) 0.0364(8) -0.0023(6) 0.0069(6) 0.0024(7)
C21 0.0293(8) 0.0397(9) 0.0463(10) -0.0018(7) -0.0210(7) -0.0016(8)
C22 0.0431(9) 0.0467(10) 0.0196(7) -0.0218(8) -0.0082(6) 0.0080(7)
B1 0.0197(8) 0.0298(9) 0.0441(11) -0.0021(7) -0.0061(7) 0.0116(8)

loop_
_atom_type_symbol
_atom_type_scat_dispersion_real
_atom_type_scat_dispersion_imag
_atom_type_scat_Cromer_Mann_a1
_atom_type_scat_Cromer_Mann_a2
_atom_type_scat_Cromer_Mann_a3
_atom_type_scat_Cromer_Mann_a4
_atom_type_scat_Cromer_Mann_b1
_atom_type_scat_Cromer_Mann_b2
_atom_type_scat_Cromer_Mann_b3
_atom_type_scat_Cromer_Mann_b4
_atom_type_scat_Cromer_Mann_c
_atom_type_scat_source
_atom_type_scat_dispersion_source
N 0.00653 0.00323 12.21260 3.13220 2.01250 1.16630 0.00570 9.89330 28.99750 0.58260 -11.5290002823 'International Tables Volume C Table 6.1.1.4 (pp. 500-502)' 'Henke, Gullikson and Davis, At. Data and Nucl. Data Tables, 1993, 54, 2'
H 0.00000 0.00000 0.49300 0.32291 0.14019 0.04081 10.51090 26.12570 3.14236 57.79970 0.0030380000826 'International Tables Volume C Table 6.1.1.4 (pp. 500-502)' 'Henke, Gullikson and Davis, At. Data and Nucl. Data Tables, 1993, 54, 2'
C 0.00347 0.00161 2.31000 1.02000 1.58860 0.86500 20.84390 10.20750 0.56870 51.65120 0.215599998832 'International Tables Volume C Table 6.1.1.4 (pp. 500-502)' 'Henke, Gullikson and Davis, At. Data and Nucl. Data Tables, 1993, 54, 2'
B 0.00141 0.00067 2.05450 1.33260 1.09790 0.70680 23.21850 1.02100 60.34980 0.14030 -0.193200007081 'International Tables Volume C Table 6.1.1.4 (pp. 500-502)' 'Henke, Gullikson and Davis, At. Data and Nucl. Data Tables, 1993, 54, 2'
P 0.10434 0.09671 6.43450 4.17910 1.78000 1.49080 1.90670 27.15700 0.52600 68.16450 1.11489999294 'International Tables Volume C Table 6.1.1.4 (pp. 500-502)' 'Henke, Gullikson and Davis, At. Data and Nucl. Data Tables, 1993, 54, 2'

loop_
_geom_angle_atom_site_label_1
_geom_angle_atom_site_label_2
_geom_angle_atom_site_label_3
_geom_angle
C2 P1 N1 103.32(6)
C10 P1 N1 107.23(6)
C10 P1 C2 104.38(7)
B1 P1 N1 119.66(7)
B1 P1 C2 110.98(8)
B1 P1 C10 110.05(8)
C3 P2 N1 115.93(6)
C14 P2 N1 111.76(6)
C14 P2 C3 102.19(6)
C18 P2 N1 108.02(6)
C18 P2 C3 103.15(6)
C18 P2 C14 115.68(6)
P2 N1 P1 146.87(8)
H1b C1 H1a 109.5
H1c C1 H1a 109.5
H1c C1 H1b 109.5
C2 C1 H1a 109.5
C2 C1 H1b 109.5
C2 C1 H1c 109.5
C1 C2 P1 110.07(10)
H2 C2 P1 107.70(5)
H2 C2 C1 107.70(8)
C11 C2 P1 112.72(10)
C11 C2 C1 110.74(14)
C11 C2 H2 107.70(8)
C4 C3 P2 177.19(13)
C5 C4 C3 176.38(15)
H5 C5 C4 108.32(8)
C6 C5 C4 110.61(12)
C6 C5 H5 108.32(9)
C12 C5 C4 110.71(11)
C12 C5 H5 108.32(8)
C12 C5 C6 110.48(12)
H6a C6 C5 109.43(8)
H6b C6 C5 109.43(9)
H6b C6 H6a 108.0
C7 C6 C5 111.02(14)
C7 C6 H6a 109.43(9)
C7 C6 H6b 109.43(11)
H7a C7 C6 109.39(11)
H7b C7 C6 109.39(10)
H7b C7 H7a 108.0
C8 C7 C6 111.21(14)
C8 C7 H7a 109.39(13)
C8 C7 H7b 109.39(11)
H8a C8 C7 109.35(9)
H8b C8 C7 109.35(13)
H8b C8 H8a 108.0
C13 C8 C7 111.39(16)
C13 C8 H8a 109.35(10)
C13 C8 H8b 109.35(12)
H9b C9 H9a 109.5
H9c C9 H9a 109.5
H9c C9 H9b 109.5
C10 C9 H9a 109.5
C10 C9 H9b 109.5
C10 C9 H9c 109.5
C9 C10 P1 113.21(10)
H10 C10 P1 107.62(5)
H10 C10 C9 107.62(9)
C22 C10 P1 110.11(10)
C22 C10 C9 110.44(13)
C22 C10 H10 107.62(8)
H11a C11 C2 109.5
H11b C11 C2 109.5
H11b C11 H11a 109.5
H11c C11 C2 109.5
H11c C11 H11a 109.5
H11c C11 H11b 109.5
H12a C12 C5 109.45(8)
H12b C12 C5 109.45(8)
H12b C12 H12a 108.0
C13 C12 C5 110.96(13)
C13 C12 H12a 109.45(10)
C13 C12 H12b 109.45(9)
C12 C13 C8 111.58(14)
H13a C13 C8 109.31(12)
H13a C13 C12 109.31(11)
H13b C13 C8 109.31(10)
H13b C13 C12 109.31(9)
H13b C13 H13a 108.0
C15 C14 P2 105.21(9)
C16 C14 P2 113.48(9)
C16 C14 C15 108.86(13)
C17 C14 P2 110.40(10)
C17 C14 C15 108.87(13)
C17 C14 C16 109.83(12)
H15a C15 C14 109.5
H15b C15 C14 109.5
H15b C15 H15a 109.5
H15c C15 C14 109.5
H15c C15 H15a 109.5
H15c C15 H15b 109.5
H16a C16 C14 109.5
H16b C16 C14 109.5
H16b C16 H16a 109.5
H16c C16 C14 109.5
H16c C16 H16a 109.5
H16c C16 H16b 109.5
H17a C17 C14 109.5
H17b C17 C14 109.5
H17b C17 H17a 109.5
H17c C17 C14 109.5
H17c C17 H17a 109.5
H17c C17 H17b 109.5
C19 C18 P2 112.77(10)
C20 C18 P2 105.82(9)
C20 C18 C19 108.45(12)
C21 C18 P2 110.70(9)
C21 C18 C19 110.31(13)
C21 C18 C20 108.58(13)
H19a C19 C18 109.5
H19b C19 C18 109.5
H19b C19 H19a 109.5
H19c C19 C18 109.5
H19c C19 H19a 109.5
H19c C19 H19b 109.5
H20a C20 C18 109.5
H20b C20 C18 109.5
H20b C20 H20a 109.5
H20c C20 C18 109.5
H20c C20 H20a 109.5
H20c C20 H20b 109.5
H21a C21 C18 109.5
H21b C21 C18 109.5
H21b C21 H21a 109.5
H21c C21 C18 109.5
H21c C21 H21a 109.5
H21c C21 H21b 109.5
H22a C22 C10 109.5
H22b C22 C10 109.5
H22b C22 H22a 109.5
H22c C22 C10 109.5
H22c C22 H22a 109.5
H22c C22 H22b 109.5
H1d B1 P1 107.0(9)
H1e B1 P1 105.9(10)
H1e B1 H1d 111.8(13)
H1f B1 P1 107.6(10)
H1f B1 H1d 111.4(14)
H1f B1 H1e 112.7(14)

loop_
_geom_bond_atom_site_label_1
_geom_bond_atom_site_label_2
_geom_bond_distance
P1 N1 1.6218(11)
P1 C2 1.8375(14)
P1 C10 1.8437(14)
P1 B1 1.9226(17)
P2 N1 1.5550(11)
P2 C3 1.7641(14)
P2 C14 1.8558(13)
P2 C18 1.8573(13)
C1 H1a 0.9800
C1 H1b 0.9800
C1 H1c 0.9800
C1 C2 1.535(2)
C2 H2 1.0000
C2 C11 1.527(2)
C3 C4 1.1988(19)
C4 C5 1.4690(18)
C5 H5 1.0000
C5 C6 1.531(2)
C5 C12 1.5321(19)
C6 H6a 0.9900
C6 H6b 0.9900
C6 C7 1.529(2)
C7 H7a 0.9900
C7 H7b 0.9900
C7 C8 1.519(2)
C8 H8a 0.9900
C8 H8b 0.9900
C8 C13 1.514(3)
C9 H9a 0.9800
C9 H9b 0.9800
C9 H9c 0.9800
C9 C10 1.533(2)
C10 H10 1.0000
C10 C22 1.530(2)
C11 H11a 0.9800
C11 H11b 0.9800
C11 H11c 0.9800
C12 H12a 0.9900
C12 H12b 0.9900
C12 C13 1.530(2)
C13 H13a 0.9900
C13 H13b 0.9900
C14 C15 1.5318(19)
C14 C16 1.532(2)
C14 C17 1.531(2)
C15 H15a 0.9800
C15 H15b 0.9800
C15 H15c 0.9800
C16 H16a 0.9800
C16 H16b 0.9800
C16 H16c 0.9800
C17 H17a 0.9800
C17 H17b 0.9800
C17 H17c 0.9800
C18 C19 1.5319(19)
C18 C20 1.5326(19)
C18 C21 1.529(2)
C19 H19a 0.9800
C19 H19b 0.9800
C19 H19c 0.9800
C20 H20a 0.9800
C20 H20b 0.9800
C20 H20c 0.9800
C21 H21a 0.9800
C21 H21b 0.9800
C21 H21c 0.9800
C22 H22a 0.9800
C22 H22b 0.9800
C22 H22c 0.9800
B1 H1d 1.115(18)
B1 H1e 1.100(19)
B1 H1f 1.10(2)
